data_7710040
loop_
_publ_author_name
'Kashina, Maria V.'
'Luzyanin, Konstantin V.'
'Katlenok, Eugene A.'
'Novikov, Alexander S.'
'Kinzhalov, Mikhail A.'

_publ_section_title
;
 Experimental and computational tuning of metalla-N-heterocyclic carbenes
 at palladium(ii) and platinum(ii) centers
;
_journal_name_full 'Dalton Transactions'
_journal_paper_doi 10.1039/D2DT00252C
_journal_year 2022
_chemical_formula_moiety 'C45 H48 Cl2 N6 Pt2'
_chemical_formula_sum 'C45 H48 Cl2 N6 Pt2'
_chemical_formula_weight 1133.97
_space_group_crystal_system triclinic
_space_group_IT_number 2
_space_group_name_Hall '-P 1'
_space_group_name_H-M_alt 'P -1'
_atom_sites_solution_hydrogens geom
_atom_sites_solution_primary dual
_audit_creation_date 2022-01-10
_audit_creation_method
;
Olex2 1.2
(compiled 2018.05.29 svn.r3508 for OlexSys, GUI svn.r5506)
;
_audit_update_record
;
2022-01-24 deposited with the CCDC.	2022-03-14 downloaded from the CCDC.
;
_cell_angle_alpha 92.1540(10)
_cell_angle_beta 90.2040(10)
_cell_angle_gamma 92.1370(10)
_cell_formula_units_Z 2
_cell_length_a 7.50970(10)
_cell_length_b 8.75810(10)
_cell_length_c 33.6683(2)
_cell_measurement_reflns_used 31506
_cell_measurement_temperature 296.8(8)
_cell_measurement_theta_max 76.5750
_cell_measurement_theta_min 2.6110
_cell_volume 2211.26(4)
_computing_cell_refinement 'CrysAlisPro 1.171.40.71a (Rigaku OD, 2020)'
_computing_data_collection 'CrysAlisPro 1.171.40.71a (Rigaku OD, 2020)'
_computing_data_reduction 'CrysAlisPro 1.171.40.71a (Rigaku OD, 2020)'
_computing_molecular_graphics 'Olex2 (Dolomanov et al., 2009)'
_computing_publication_material 'Olex2 (Dolomanov et al., 2009)'
_computing_structure_refinement 'ShelXL (Sheldrick, 2015)'
_computing_structure_solution 'ShelXT (Sheldrick, 2015)'
_diffrn_ambient_environment air
_diffrn_ambient_temperature 296.8(8)
_diffrn_detector 'Hybrid Pixel Array Detector'
_diffrn_detector_area_resol_mean 10.0000
_diffrn_detector_type HyPix
_diffrn_measured_fraction_theta_full 1.000
_diffrn_measured_fraction_theta_max 1.000
_diffrn_measurement_details
;
List of Runs (angles in degrees, time in seconds):

  # Type    Start    End  Width  t~exp~   \w     \q     \k     \f   Frames
#--------------------------------------------------------------------------
  1  \w    -24.00  20.00   0.50    0.40    --  -47.20  35.00 -15.00   88
  2  \w    -41.00  23.00   0.50    0.40    --  -47.20  37.00 120.00  128
  3  \w    -58.00 -33.00   0.50    1.20    -- -106.00 129.00 -42.41   50
  4  \w    -61.00 -35.00   0.50    1.20    -- -106.00 110.00 -88.28   52
  5  \w    -58.00 -33.00   0.50    1.20    -- -106.00 125.00-120.00   50
  6  \w    -69.00 -43.00   0.50    1.20    -- -106.00  77.00-120.00   52
  7  \w    -91.00 -53.00   0.50    1.20    -- -106.00 125.00-150.00   76
  8  \w   -108.00 -69.00   0.50    1.20    -- -106.00 110.00 -88.28   78
  9  \w    -70.00 -33.00   0.50    1.20    -- -106.00  61.00   0.00   74
 10  \w    -67.00  25.00   0.50    0.40    --  -47.20  77.00 -30.00  184
 11  \w     37.00 116.00   0.50    0.40    --   47.20  35.00 -15.00  158
 12  \w    109.00 146.00   0.50    1.20    --  107.75  35.00 -15.00   74
 13  \w     95.00 167.00   0.50    1.20    --  107.75  15.00  60.00  144
 14  \w    143.00 169.00   0.50    1.20    --  107.75  15.00 120.00   52
 15  \w    101.00 139.00   0.50    1.20    --  107.75  15.00 120.00   76
 16  \w     73.00 105.00   0.50    1.20    --  107.75 -94.00 150.00   64
 17  \w     71.00 111.00   0.50    1.20    --  107.75-125.00  30.00   80
 18  \w     42.00 103.00   0.50    1.20    --  107.75 -94.00 -60.00  122
 19  \w     48.00  81.00   0.50    1.20    --  107.75 -77.00-150.00   66
 20  \w     45.00  74.00   0.50    1.20    --  107.75 -94.00-180.00   58
 21  \w     35.00  71.00   0.50    1.20    --  107.75 -61.00-150.00   72
 22  \w     41.00  90.00   0.50    1.20    --  107.75-125.00 -60.00   98
 23  \w     36.00  61.00   0.50    1.20    --  107.75 -61.00  30.00   50
 24  \w     36.00  81.00   0.50    1.20    --  107.75 -77.00  60.00   90
 25  \w     46.00 102.00   0.50    1.20    --  107.75 -94.00  30.00  112
 26  \w     38.00  68.00   0.50    1.20    --  107.75-125.00 150.00   60
 27  \w     40.00  67.00   0.50    1.20    --  107.75 -61.00   0.00   54
 28  \w     39.00  66.00   0.50    1.20    --  107.75 -61.00 -30.00   54
 29  \w     50.00  76.00   0.50    0.40    --   47.20-125.00-150.00   52
 30  \w    -17.00   8.00   0.50    0.40    --   47.20 -35.00-172.00   50
 31  \w    -18.00  58.00   0.50    0.40    --   47.20 -57.00-180.00  152
 32  \w    101.00 176.00   0.50    1.20    --  107.75  30.00-180.00  150
 33  \w     95.00 160.00   0.50    1.20    --  107.75  45.00-150.00  130
 34  \w     89.00 114.00   0.50    0.40    --   47.20 125.00-180.00   50
 35  \w     85.00 178.00   0.50    1.20    --  107.75  77.00 -90.00  186
 36  \w    -69.00 -40.00   0.50    1.20    -- -106.00  61.00 150.00   58
 37  \w    -91.00 -41.00   0.50    1.20    -- -106.00  77.00  90.00  100
 38  \w   -108.00 -33.00   0.50    1.20    -- -106.00 110.00 126.46  150
 39  \w   -112.00 -46.00   0.50    1.20    -- -106.00 125.00 150.00  132
 40  \w   -107.00 -34.00   0.50    1.20    -- -106.00 106.00  80.53  146
 41  \w   -107.00 -70.00   0.50    1.20    -- -106.00 107.00   3.12   74
 42  \w   -107.00 -82.00   0.50    1.20    -- -106.00 111.00  36.76   50
 43  \w   -117.00 -89.00   0.50    1.20    -- -106.00 135.00  84.26   56
 44  \w   -124.00 -82.00   0.50    1.20    -- -106.00 142.00  47.74   84
 45  \w   -120.00 -36.00   0.50    1.20    -- -106.00 136.00 -90.93  168
 46  \w   -105.00 -79.00   0.50    1.20    -- -106.00 125.00-120.00   52
 47  \w   -108.00 -64.00   0.50    1.20    -- -106.00 111.00-176.93   88
 48  \w   -119.00 -45.00   0.50    0.40    --  -47.20 -35.00-172.00  148
 49  \w   -123.00 -97.00   0.50    1.20    -- -106.00 141.00 179.62   52
 50  \w   -129.00-104.00   0.50    1.20    -- -106.00 -45.00  60.00   50
 51  \w   -160.00 -98.00   0.50    1.20    -- -106.00 -30.00 -90.00  124
 52  \w   -172.00-120.00   0.50    1.20    -- -106.00 -35.00-172.00  104
 53  \w    -27.00  -1.00   0.50    0.40    --  -47.20  35.00 -15.00   52
 54  \w    -52.00 -27.00   0.50    0.40    --   10.00 150.00  28.72   50
 55  \w    -13.00  21.00   0.50    0.40    --   18.00 100.00  86.79   68
 56  \w     -4.00  21.00   0.50    0.40    --   22.00  85.00-107.90   50
 57  \w     -2.00  23.00   0.50    0.40    --   30.00  96.00-148.24   50
 58  \w     12.00  37.00   0.50    0.40    --   42.00  92.00 168.92   50
 59  \w     16.00  42.00   0.50    0.40    --   42.00  89.00 -46.89   52
 60  \w     23.00  49.00   0.50    0.40    --   46.00  79.00  55.59   52
 61  \w    -50.00 -24.00   0.50    0.40    --  -47.20 -77.00  30.00   52
 62  \w     35.00  62.00   0.50    0.40    --   47.20  37.00-180.00   54
 63  \w     27.00  80.00   0.50    0.40    --   50.00  78.00 -98.53  106
 64  \w     30.00  55.00   0.50    0.40    --   54.00  80.00  95.50   50
 65  \w     30.00  66.00   0.50    0.40    --   54.00  80.00-152.06   72
 66  \w     31.00  56.00   0.50    0.40    --   54.00  77.00-169.54   50
 67  \w     31.00  57.00   0.50    0.40    --   54.00  79.00 130.90   52
 68  \w     96.00 124.00   0.50    0.40    --   54.00  79.00  21.63   56
 69  \w     30.00  56.00   0.50    0.40    --   54.00  79.00  21.63   52
 70  \w     34.00  60.00   0.50    0.40    --   58.00  79.00 -23.51   52
 71  \w     35.00  64.00   0.50    0.40    --   58.00  78.00 -74.13   58
 72  \w     35.00  64.00   0.50    0.40    --   58.00  77.00-144.56   58
 73  \w     36.00  62.00   0.50    0.40    --   58.00  76.00  71.32   52
 74  \w     40.00  66.00   0.50    0.40    --   62.00  76.00-110.94   52
 75  \w     38.00  63.00   0.50    0.40    --   62.00  80.00 139.31   50
 76  \w     39.00  65.00   0.50    0.40    --   62.00  78.00  84.81   52
 77  \w     43.00  81.00   0.50    0.40    --   66.00  78.00 -98.42   76
 78  \w     42.00  68.00   0.50    0.40    --   66.00  79.00 -64.71   52
 79  \w     43.00  69.00   0.50    0.40    --   66.00  78.00 110.80   52
 80  \w     42.00  68.00   0.50    0.40    --   66.00  79.00  20.13   52
 81  \w    -76.00 -51.00   0.50    0.40    --  -70.00 -68.00 161.72   50
 82  \w     47.00  72.00   0.50    0.40    --   70.00  78.00 -37.75   50
 83  \w     48.00  81.00   0.50    0.40    --   70.00  76.00 -16.55   66
 84  \w     48.00  74.00   0.50    0.40    --   70.00  77.00 158.33   52
 85  \w    -79.00 -53.00   0.50    0.40    --  -74.00 -74.00 167.63   52
 86  \w    -79.00 -53.00   0.50    0.40    --  -74.00 -73.00  27.01   52
 87  \w    -78.00 -64.50   0.50    0.40    --  -74.00 -73.00-168.76   27
;
_diffrn_measurement_device 'four-circle diffractometer'
_diffrn_measurement_device_type 'XtaLAB Synergy, Single source at home/near, HyPix'
_diffrn_measurement_method '\w scans'
_diffrn_orient_matrix_type 'CrysAlisPro convention (1999,Acta A55,543-557)'
_diffrn_orient_matrix_UB_11 -0.1626618000
_diffrn_orient_matrix_UB_12 0.1021580000
_diffrn_orient_matrix_UB_13 0.0009088000
_diffrn_orient_matrix_UB_21 -0.1109072000
_diffrn_orient_matrix_UB_22 -0.1271972000
_diffrn_orient_matrix_UB_23 0.0198760000
_diffrn_orient_matrix_UB_31 0.0581683000
_diffrn_orient_matrix_UB_32 0.0664342000
_diffrn_orient_matrix_UB_33 0.0412412000
_diffrn_radiation_monochromator mirror
_diffrn_radiation_probe x-ray
_diffrn_radiation_type CuK\a
_diffrn_radiation_wavelength 1.54184
_diffrn_reflns_av_R_equivalents 0.0405
_diffrn_reflns_av_unetI/netI 0.0241
_diffrn_reflns_Laue_measured_fraction_full 1.000
_diffrn_reflns_Laue_measured_fraction_max 1.000
_diffrn_reflns_limit_h_max 8
_diffrn_reflns_limit_h_min -8
_diffrn_reflns_limit_k_max 10
_diffrn_reflns_limit_k_min -10
_diffrn_reflns_limit_l_max 38
_diffrn_reflns_limit_l_min -36
_diffrn_reflns_number 44150
_diffrn_reflns_point_group_measured_fraction_full 1.000
_diffrn_reflns_point_group_measured_fraction_max 1.000
_diffrn_reflns_theta_full 62.498
_diffrn_reflns_theta_max 62.498
_diffrn_reflns_theta_min 2.627
_diffrn_source 'micro-focus sealed X-ray tube'
_diffrn_source_type 'PhotonJet (Cu) X-ray Source'
_exptl_absorpt_coefficient_mu 13.060
_exptl_absorpt_correction_T_max 1.00000
_exptl_absorpt_correction_T_min 0.84520
_exptl_absorpt_correction_type multi-scan
_exptl_absorpt_process_details
;
CrysAlisPro 1.171.40.71a (Rigaku Oxford Diffraction, 2020)
Empirical absorption correction using spherical harmonics,
 implemented in SCALE3 ABSPACK scaling algorithm.
;
_exptl_crystal_colour 'clear yellow'
_exptl_crystal_colour_lustre clear
_exptl_crystal_colour_primary yellow
_exptl_crystal_density_diffrn 1.703
_exptl_crystal_description prism
_exptl_crystal_F_000 1100
_exptl_crystal_size_max 0.08
_exptl_crystal_size_mid 0.06
_exptl_crystal_size_min 0.02
_refine_diff_density_max 3.695
_refine_diff_density_min -0.818
_refine_diff_density_rms 0.101
_refine_ls_extinction_method none
_refine_ls_goodness_of_fit_ref 1.088
_refine_ls_hydrogen_treatment constr
_refine_ls_matrix_type full
_refine_ls_number_parameters 509
_refine_ls_number_reflns 7053
_refine_ls_number_restraints 0
_refine_ls_restrained_S_all 1.088
_refine_ls_R_factor_all 0.0362
_refine_ls_R_factor_gt 0.0344
_refine_ls_shift/su_max 0.002
_refine_ls_shift/su_mean 0.000
_refine_ls_structure_factor_coef Fsqd
_refine_ls_weighting_details 'w=1/[\s^2^(Fo^2^)+(0.0280P)^2^+10.6451P] where P=(Fo^2^+2Fc^2^)/3'
_refine_ls_weighting_scheme calc
_refine_ls_wR_factor_gt 0.0805
_refine_ls_wR_factor_ref 0.0815
_reflns_Friedel_coverage 0.000
_reflns_number_gt 6680
_reflns_number_total 7053
_reflns_threshold_expression 'I > 2\s(I)'
_cod_data_source_file d2dt00252c2.cif
_cod_data_source_block 16023_kmv288_1
_cod_database_code 7710040
_shelx_shelxl_version_number 2018/3
_chemical_oxdiff_formula 'C25 H27 Cl1 N4 Pt1'
_shelx_space_group_comment
;
The symmetry employed for this shelxl refinement is uniquely defined
by the following loop, which should always be used as a source of
symmetry information in preference to the above space-group names.
They are only intended as comments.
;
_shelx_estimated_absorpt_t_max 0.780
_shelx_estimated_absorpt_t_min 0.421
_diffrn_oxdiff_digest_frames
;
013b7150c44ff553883fde7551b7f0d25f000329bcc
;
_reflns_odcompleteness_completeness 99.57
_reflns_odcompleteness_iscentric 1
_reflns_odcompleteness_theta 74.33
_olex2_refinement_description
;
1. Twinned data refinement
 Scales: 0.99821(17)
 0.00179(17)
2. Fixed Uiso
 At 1.2 times of:
  All C(H) groups
 At 1.5 times of:
  All C(H,H,H) groups
3.a Aromatic/amide H refined with riding coordinates:
 C22(H22), C29(H29), C5(H5), C6(H6), C20(H20), C31(H31), C3(H3), C4(H4),
 C39(H39), C13(H13), C41(H41), C11(H11)
3.b Idealised Me refined as rotating group:
 C26(H26A,H26B,H26C), C24(H24A,H24B,H24C), C33(H33A,H33B,H33C), C34(H34A,H34B,
 H34C), C15(H15A,H15B,H15C), C25(H25A,H25B,H25C), C35(H35A,H35B,H35C), C43(H43A,
 H43B,H43C), C45(H45A,H45B,H45C), C17(H17A,H17B,H17C), C16(H16A,H16B,H16C),
 C44(H44A,H44B,H44C)
;
_olex2_submission_special_instructions 'No special instructions were received'
_oxdiff_exptl_absorpt_empirical_details
;
Empirical correction (ABSPACK) includes:
- Absorption correction using spherical harmonics
- Frame scaling
;
_oxdiff_exptl_absorpt_empirical_full_max 1.722
_oxdiff_exptl_absorpt_empirical_full_min 0.519

loop_
_space_group_symop_operation_xyz
'x, y, z'
'-x, -y, -z'

loop_
_atom_site_label
_atom_site_type_symbol
_atom_site_fract_x
_atom_site_fract_y
_atom_site_fract_z
_atom_site_U_iso_or_equiv
_atom_site_adp_type
_atom_site_occupancy
_atom_site_site_symmetry_order
_atom_site_calc_flag
_atom_site_refinement_flags_posn
_atom_site_refinement_flags_adp
_atom_site_refinement_flags_occupancy
_atom_site_disorder_assembly
_atom_site_disorder_group
Pt1 Pt 0.19452(3) 0.33602(3) 0.82218(2) 0.03701(9) Uani 1 1 d . . . . .
Pt2 Pt 0.29581(3) 0.46296(3) 0.68731(2) 0.03648(9) Uani 1 1 d . . . . .
Cl1 Cl 0.1058(3) 0.1840(2) 0.87518(5) 0.0641(5) Uani 1 1 d . . . . .
Cl2 Cl 0.1631(3) 0.2897(2) 0.63821(5) 0.0608(5) Uani 1 1 d . . . . .
N3 N 0.3796(6) 0.5566(5) 0.76767(14) 0.0361(11) Uani 1 1 d . . . . .
N2 N 0.0355(6) 0.2191(5) 0.78138(14) 0.0369(11) Uani 1 1 d . . . . .
N1 N 0.1887(6) 0.3809(5) 0.73871(13) 0.0347(10) Uani 1 1 d . . . . .
N4 N 0.5150(7) 0.7232(6) 0.72612(15) 0.0417(12) Uani 1 1 d . . . . .
N5 N 0.3909(9) 0.5097(7) 0.89019(17) 0.0592(16) Uani 1 1 d . . . . .
C7 C 0.4150(8) 0.6042(7) 0.72762(17) 0.0362(13) Uani 1 1 d . . . . .
C1 C 0.2619(8) 0.4401(6) 0.77283(17) 0.0354(13) Uani 1 1 d . . . . .
N6 N 0.4543(9) 0.5772(7) 0.61022(16) 0.0594(16) Uani 1 1 d . . . . .
C2 C 0.0515(8) 0.2717(6) 0.74445(17) 0.0368(13) Uani 1 1 d . . . . .
C23 C 0.3690(9) 0.7727(7) 0.81546(19) 0.0474(16) Uani 1 1 d . . . . .
C27 C 0.5703(8) 0.7888(7) 0.69056(18) 0.0403(14) Uani 1 1 d . . . . .
C8 C 0.3293(9) 0.4528(8) 0.86225(18) 0.0458(15) Uani 1 1 d . . . . .
C18 C 0.4599(8) 0.6471(7) 0.79999(18) 0.0401(14) Uani 1 1 d . . . . .
C36 C 0.4045(9) 0.5442(8) 0.6410(2) 0.0496(16) Uani 1 1 d . . . . .
C19 C 0.6287(8) 0.6141(8) 0.81316(19) 0.0457(15) Uani 1 1 d . . . . .
C22 C 0.4559(11) 0.8639(8) 0.8453(2) 0.0583(19) Uani 1 1 d . . . . .
H22 H 0.398709 0.948144 0.856050 0.070 Uiso 1 1 calc R . . . .
C30 C 0.6982(10) 0.9394(8) 0.62401(19) 0.0509(17) Uani 1 1 d . . . . .
C29 C 0.7979(10) 0.8338(8) 0.6428(2) 0.0558(18) Uani 1 1 d . . . . .
H29 H 0.910555 0.813351 0.632998 0.067 Uiso 1 1 calc R . . . .
C5 C -0.2112(10) 0.0589(8) 0.7618(2) 0.0557(18) Uani 1 1 d . . . . .
H5 H -0.297698 -0.015290 0.767817 0.067 Uiso 1 1 calc R . . . .
C28 C 0.7378(9) 0.7578(8) 0.6753(2) 0.0492(16) Uani 1 1 d . . . . .
C6 C -0.0934(9) 0.1138(7) 0.78976(19) 0.0471(15) Uani 1 1 d . . . . .
H6 H -0.101351 0.078084 0.815381 0.057 Uiso 1 1 calc R . . . .
C20 C 0.7067(9) 0.7109(9) 0.8427(2) 0.0564(19) Uani 1 1 d . . . . .
H20 H 0.820578 0.691395 0.851701 0.068 Uiso 1 1 calc R . . . .
C9 C 0.4654(11) 0.5791(8) 0.92508(19) 0.0559(19) Uani 1 1 d . . . . .
C31 C 0.5327(10) 0.9685(8) 0.6397(2) 0.0525(17) Uani 1 1 d . . . . .
H31 H 0.464132 1.040490 0.627814 0.063 Uiso 1 1 calc R . . . .
C3 C -0.0699(9) 0.2209(8) 0.71524(19) 0.0493(16) Uani 1 1 d . . . . .
H3 H -0.062337 0.258508 0.689815 0.059 Uiso 1 1 calc R . . . .
C32 C 0.4645(9) 0.8954(7) 0.6724(2) 0.0470(15) Uani 1 1 d . . . . .
C4 C -0.2004(10) 0.1150(8) 0.7241(2) 0.0585(19) Uani 1 1 d . . . . .
H4 H -0.282289 0.080726 0.704729 0.070 Uiso 1 1 calc R . . . .
C37 C 0.5128(11) 0.6226(9) 0.5730(2) 0.0567(19) Uani 1 1 d . . . . .
C26 C 0.1872(10) 0.8080(9) 0.8011(3) 0.068(2) Uani 1 1 d . . . . .
H26A H 0.195847 0.851384 0.775418 0.101 Uiso 1 1 calc GR . . . .
H26B H 0.134750 0.879742 0.819470 0.101 Uiso 1 1 calc GR . . . .
H26C H 0.114187 0.715688 0.799328 0.101 Uiso 1 1 calc GR . . . .
C21 C 0.6216(11) 0.8332(9) 0.8590(2) 0.062(2) Uani 1 1 d . . . . .
C24 C 0.7216(10) 0.4770(10) 0.7966(2) 0.067(2) Uani 1 1 d . . . . .
H24A H 0.665524 0.385690 0.806434 0.100 Uiso 1 1 calc GR . . . .
H24B H 0.844467 0.483217 0.804688 0.100 Uiso 1 1 calc GR . . . .
H24C H 0.714202 0.474299 0.768117 0.100 Uiso 1 1 calc GR . . . .
C38 C 0.6748(13) 0.5705(9) 0.5595(2) 0.068(2) Uani 1 1 d . . . . .
C33 C 0.8503(11) 0.6436(11) 0.6957(3) 0.077(3) Uani 1 1 d . . . . .
H33A H 0.869461 0.676517 0.722996 0.115 Uiso 1 1 calc GR . . . .
H33B H 0.963012 0.637028 0.682544 0.115 Uiso 1 1 calc GR . . . .
H33C H 0.789739 0.545075 0.694631 0.115 Uiso 1 1 calc GR . . . .
C10 C 0.6287(13) 0.5301(10) 0.9376(2) 0.070(2) Uani 1 1 d . . . . .
C12 C 0.6114(18) 0.7155(12) 0.9927(2) 0.088(3) Uani 1 1 d . . . . .
C14 C 0.3696(12) 0.6913(10) 0.9451(2) 0.067(2) Uani 1 1 d . . . . .
C39 C 0.7285(14) 0.6220(11) 0.5225(3) 0.080(3) Uani 1 1 d . . . . .
H39 H 0.836274 0.589899 0.512290 0.095 Uiso 1 1 calc R . . . .
C13 C 0.4491(16) 0.7566(11) 0.9791(3) 0.084(3) Uani 1 1 d . . . . .
H13 H 0.389314 0.831786 0.993400 0.101 Uiso 1 1 calc R . . . .
C42 C 0.4056(11) 0.7175(10) 0.5517(2) 0.065(2) Uani 1 1 d . . . . .
C34 C 0.7695(13) 1.0192(10) 0.5879(2) 0.073(2) Uani 1 1 d . . . . .
H34A H 0.874142 1.080330 0.595164 0.110 Uiso 1 1 calc GR . . . .
H34B H 0.680367 1.083626 0.577824 0.110 Uiso 1 1 calc GR . . . .
H34C H 0.799291 0.944204 0.567669 0.110 Uiso 1 1 calc GR . . . .
C15 C 0.7242(16) 0.4075(14) 0.9160(3) 0.103(3) Uani 1 1 d . . . . .
H15A H 0.747415 0.327221 0.933732 0.154 Uiso 1 1 calc GR . . . .
H15B H 0.834933 0.448658 0.906064 0.154 Uiso 1 1 calc GR . . . .
H15C H 0.652107 0.367106 0.894145 0.154 Uiso 1 1 calc GR . . . .
C25 C 0.7089(15) 0.9309(11) 0.8926(2) 0.093(3) Uani 1 1 d . . . . .
H25A H 0.673059 1.034565 0.890908 0.139 Uiso 1 1 calc GR . . . .
H25B H 0.836144 0.927873 0.890317 0.139 Uiso 1 1 calc GR . . . .
H25C H 0.672578 0.891914 0.917678 0.139 Uiso 1 1 calc GR . . . .
C41 C 0.4699(14) 0.7612(11) 0.5153(2) 0.078(3) Uani 1 1 d . . . . .
H41 H 0.400626 0.823032 0.500141 0.093 Uiso 1 1 calc R . . . .
C11 C 0.6977(15) 0.6041(13) 0.9728(3) 0.090(3) Uani 1 1 d . . . . .
H11 H 0.806681 0.574753 0.982594 0.108 Uiso 1 1 calc R . . . .
C35 C 0.2882(10) 0.9368(10) 0.6901(3) 0.069(2) Uani 1 1 d . . . . .
H35A H 0.220621 0.845132 0.695909 0.104 Uiso 1 1 calc GR . . . .
H35B H 0.223242 0.994256 0.671547 0.104 Uiso 1 1 calc GR . . . .
H35C H 0.308141 0.997328 0.714188 0.104 Uiso 1 1 calc GR . . . .
C40 C 0.6298(16) 0.7183(11) 0.5005(2) 0.081(3) Uani 1 1 d . . . . .
C43 C 0.7822(16) 0.4665(12) 0.5831(3) 0.101(3) Uani 1 1 d . . . . .
H43A H 0.812913 0.515643 0.608275 0.151 Uiso 1 1 calc GR . . . .
H43B H 0.888975 0.443112 0.568887 0.151 Uiso 1 1 calc GR . . . .
H43C H 0.713842 0.373760 0.587302 0.151 Uiso 1 1 calc GR . . . .
C45 C 0.2304(13) 0.7664(13) 0.5672(3) 0.090(3) Uani 1 1 d . . . . .
H45A H 0.164723 0.679530 0.576969 0.135 Uiso 1 1 calc GR . . . .
H45B H 0.164032 0.809886 0.546314 0.135 Uiso 1 1 calc GR . . . .
H45C H 0.249559 0.841464 0.588506 0.135 Uiso 1 1 calc GR . . . .
C17 C 0.1908(14) 0.7370(14) 0.9305(3) 0.102(3) Uani 1 1 d . . . . .
H17A H 0.205808 0.793024 0.906688 0.152 Uiso 1 1 calc GR . . . .
H17B H 0.135766 0.800225 0.950501 0.152 Uiso 1 1 calc GR . . . .
H17C H 0.116529 0.647129 0.924933 0.152 Uiso 1 1 calc GR . . . .
C16 C 0.695(2) 0.7927(15) 1.0298(3) 0.143(6) Uani 1 1 d . . . . .
H16A H 0.713916 0.900044 1.025795 0.215 Uiso 1 1 calc GR . . . .
H16B H 0.807497 0.748294 1.035092 0.215 Uiso 1 1 calc GR . . . .
H16C H 0.617306 0.778481 1.052028 0.215 Uiso 1 1 calc GR . . . .
C44 C 0.7016(18) 0.7711(15) 0.4611(3) 0.119(4) Uani 1 1 d . . . . .
H44A H 0.828648 0.786789 0.462935 0.179 Uiso 1 1 calc GR . . . .
H44B H 0.648663 0.865271 0.454679 0.179 Uiso 1 1 calc GR . . . .
H44C H 0.673138 0.694720 0.440597 0.179 Uiso 1 1 calc GR . . . .

loop_
_atom_site_aniso_label
_atom_site_aniso_U_11
_atom_site_aniso_U_22
_atom_site_aniso_U_33
_atom_site_aniso_U_23
_atom_site_aniso_U_13
_atom_site_aniso_U_12
Pt1 0.03896(15) 0.03804(15) 0.03353(14) 0.00188(10) -0.00048(10) -0.00556(11)
Pt2 0.04071(15) 0.03482(15) 0.03367(14) 0.00382(10) 0.00010(10) -0.00450(11)
Cl1 0.0799(13) 0.0699(12) 0.0412(8) 0.0125(8) -0.0007(8) -0.0253(10)
Cl2 0.0814(12) 0.0604(10) 0.0383(8) -0.0047(7) 0.0007(8) -0.0219(9)
N3 0.035(3) 0.034(3) 0.038(3) 0.001(2) -0.002(2) -0.004(2)
N2 0.040(3) 0.035(3) 0.035(3) 0.002(2) -0.005(2) -0.008(2)
N1 0.036(3) 0.034(3) 0.034(2) 0.003(2) 0.001(2) -0.004(2)
N4 0.041(3) 0.039(3) 0.044(3) 0.006(2) 0.002(2) -0.006(2)
N5 0.072(4) 0.064(4) 0.041(3) 0.007(3) -0.005(3) -0.024(3)
C7 0.034(3) 0.032(3) 0.042(3) -0.001(2) -0.007(2) -0.003(3)
C1 0.036(3) 0.032(3) 0.039(3) 0.003(2) 0.000(2) 0.000(2)
N6 0.077(4) 0.064(4) 0.035(3) 0.003(3) 0.009(3) -0.024(3)
C2 0.037(3) 0.030(3) 0.043(3) -0.002(2) 0.003(3) -0.003(2)
C23 0.056(4) 0.037(3) 0.050(4) 0.000(3) 0.012(3) -0.001(3)
C27 0.041(3) 0.031(3) 0.048(3) 0.003(3) -0.002(3) -0.012(3)
C8 0.052(4) 0.047(4) 0.037(3) 0.000(3) -0.002(3) -0.013(3)
C18 0.039(3) 0.040(3) 0.040(3) -0.002(3) 0.005(3) -0.004(3)
C36 0.054(4) 0.047(4) 0.046(4) -0.002(3) 0.000(3) -0.004(3)
C19 0.038(3) 0.056(4) 0.043(3) 0.001(3) 0.002(3) 0.000(3)
C22 0.081(6) 0.040(4) 0.053(4) -0.010(3) 0.017(4) -0.007(4)
C30 0.063(5) 0.044(4) 0.044(4) 0.004(3) 0.000(3) -0.016(3)
C29 0.051(4) 0.055(4) 0.060(4) 0.005(3) 0.009(3) -0.009(3)
C5 0.057(4) 0.049(4) 0.059(4) 0.005(3) 0.003(3) -0.021(3)
C28 0.041(4) 0.049(4) 0.058(4) 0.010(3) 0.000(3) -0.003(3)
C6 0.057(4) 0.041(4) 0.044(3) 0.005(3) 0.005(3) -0.008(3)
C20 0.042(4) 0.080(5) 0.046(4) 0.002(4) -0.003(3) -0.017(4)
C9 0.075(5) 0.055(4) 0.037(3) 0.006(3) -0.007(3) -0.023(4)
C31 0.062(5) 0.041(4) 0.053(4) 0.010(3) -0.011(3) -0.007(3)
C3 0.060(4) 0.050(4) 0.037(3) -0.002(3) -0.004(3) -0.014(3)
C32 0.051(4) 0.035(3) 0.055(4) 0.006(3) -0.009(3) -0.004(3)
C4 0.059(4) 0.058(4) 0.056(4) -0.010(3) -0.009(3) -0.022(4)
C37 0.073(5) 0.056(4) 0.039(4) 0.002(3) 0.006(3) -0.025(4)
C26 0.059(5) 0.057(5) 0.089(6) -0.004(4) 0.012(4) 0.030(4)
C21 0.072(5) 0.062(5) 0.046(4) -0.006(3) 0.007(4) -0.035(4)
C24 0.053(4) 0.086(6) 0.063(5) 0.003(4) -0.004(4) 0.028(4)
C38 0.090(6) 0.056(5) 0.058(5) 0.000(4) 0.013(4) -0.009(4)
C33 0.051(5) 0.087(6) 0.096(6) 0.028(5) 0.010(4) 0.022(4)
C10 0.087(6) 0.069(5) 0.052(4) 0.006(4) -0.011(4) -0.013(5)
C12 0.142(10) 0.071(6) 0.046(5) 0.002(4) -0.015(5) -0.042(6)
C14 0.087(6) 0.068(5) 0.045(4) 0.001(4) 0.009(4) -0.022(5)
C39 0.100(7) 0.075(6) 0.061(5) -0.017(5) 0.033(5) -0.011(5)
C13 0.120(9) 0.078(6) 0.053(5) -0.010(4) 0.006(5) -0.021(6)
C42 0.073(5) 0.078(6) 0.043(4) -0.001(4) -0.002(4) -0.024(4)
C34 0.094(6) 0.066(5) 0.059(5) 0.013(4) 0.008(4) -0.018(5)
C15 0.107(8) 0.110(9) 0.093(7) 0.012(6) -0.017(6) 0.014(7)
C25 0.124(8) 0.091(7) 0.056(5) -0.017(5) 0.007(5) -0.064(6)
C41 0.108(7) 0.082(6) 0.042(4) 0.014(4) -0.005(4) -0.022(5)
C11 0.104(8) 0.097(8) 0.068(6) 0.027(6) -0.035(5) -0.037(6)
C35 0.061(5) 0.061(5) 0.088(6) 0.017(4) 0.011(4) 0.017(4)
C40 0.122(8) 0.078(6) 0.042(4) 0.002(4) 0.014(5) -0.024(6)
C43 0.121(9) 0.069(6) 0.115(8) 0.015(6) 0.030(7) 0.026(6)
C45 0.075(6) 0.117(8) 0.078(6) 0.018(6) -0.009(5) -0.009(6)
C17 0.091(8) 0.125(9) 0.088(7) 0.000(6) 0.013(6) 0.008(7)
C16 0.235(17) 0.126(10) 0.063(6) 0.002(6) -0.053(8) -0.069(11)
C44 0.168(12) 0.131(10) 0.058(6) 0.018(6) 0.036(7) -0.025(9)

loop_
_atom_type_symbol
_atom_type_description
_atom_type_scat_dispersion_real
_atom_type_scat_dispersion_imag
_atom_type_scat_source
C C 0.0181 0.0091 'International Tables Vol C Tables 4.2.6.8 and 6.1.1.4'
H H 0.0000 0.0000 'International Tables Vol C Tables 4.2.6.8 and 6.1.1.4'
Cl Cl 0.3639 0.7018 'International Tables Vol C Tables 4.2.6.8 and 6.1.1.4'
N N 0.0311 0.0180 'International Tables Vol C Tables 4.2.6.8 and 6.1.1.4'
Pt Pt -4.5932 6.9264 'International Tables Vol C Tables 4.2.6.8 and 6.1.1.4'

loop_
_geom_angle_atom_site_label_1
_geom_angle_atom_site_label_2
_geom_angle_atom_site_label_3
_geom_angle
_geom_angle_site_symmetry_1
_geom_angle_site_symmetry_3
_geom_angle_publ_flag
N2 Pt1 Cl1 94.46(14) . . ?
C1 Pt1 Cl1 172.41(17) . . ?
C1 Pt1 N2 78.8(2) . . ?
C8 Pt1 Cl1 84.4(2) . . ?
C8 Pt1 N2 175.8(3) . . ?
C8 Pt1 C1 102.6(3) . . ?
N1 Pt2 Cl2 101.57(14) . . ?
C7 Pt2 Cl2 177.86(18) . . ?
C7 Pt2 N1 79.3(2) . . ?
C36 Pt2 Cl2 81.0(2) . . ?
C36 Pt2 N1 177.2(2) . . ?
C36 Pt2 C7 98.0(3) . . ?
C1 N3 C7 118.6(5) . . ?
C1 N3 C18 123.5(5) . . ?
C18 N3 C7 117.7(5) . . ?
C2 N2 Pt1 113.4(4) . . ?
C2 N2 C6 120.5(5) . . ?
C6 N2 Pt1 125.4(4) . . ?
C1 N1 Pt2 115.7(4) . . ?
C1 N1 C2 113.7(5) . . ?
C2 N1 Pt2 130.6(4) . . ?
C7 N4 C27 123.9(5) . . ?
C8 N5 C9 179.3(7) . . ?
N3 C7 Pt2 111.5(4) . . ?
N4 C7 Pt2 134.7(5) . . ?
N4 C7 N3 113.7(5) . . ?
N3 C1 Pt1 129.5(4) . . ?
N3 C1 N1 113.9(5) . . ?
N1 C1 Pt1 116.5(4) . . ?
C36 N6 C37 178.0(8) . . ?
N2 C2 N1 116.3(5) . . ?
N2 C2 C3 119.4(5) . . ?
C3 C2 N1 124.2(6) . . ?
C18 C23 C22 117.1(7) . . ?
C18 C23 C26 121.7(6) . . ?
C22 C23 C26 121.2(6) . . ?
C28 C27 N4 119.5(6) . . ?
C28 C27 C32 120.0(6) . . ?
C32 C27 N4 120.2(6) . . ?
N5 C8 Pt1 168.7(6) . . ?
C23 C18 N3 118.6(6) . . ?
C19 C18 N3 119.4(5) . . ?
C19 C18 C23 121.9(6) . . ?
N6 C36 Pt2 170.0(6) . . ?
C18 C19 C20 117.6(6) . . ?
C18 C19 C24 120.7(6) . . ?
C20 C19 C24 121.6(6) . . ?
C21 C22 C23 122.2(7) . . ?
C29 C30 C34 120.8(7) . . ?
C31 C30 C29 117.1(6) . . ?
C31 C30 C34 122.1(7) . . ?
C28 C29 C30 122.7(7) . . ?
C6 C5 C4 118.7(6) . . ?
C27 C28 C33 119.0(6) . . ?
C29 C28 C27 119.1(6) . . ?
C29 C28 C33 121.8(7) . . ?
N2 C6 C5 121.6(6) . . ?
C21 C20 C19 122.3(7) . . ?
C10 C9 N5 117.7(7) . . ?
C10 C9 C14 124.1(7) . . ?
C14 C9 N5 118.2(7) . . ?
C30 C31 C32 122.9(7) . . ?
C4 C3 C2 119.4(6) . . ?
C27 C32 C35 120.4(6) . . ?
C31 C32 C27 118.1(6) . . ?
C31 C32 C35 121.4(6) . . ?
C3 C4 C5 120.3(6) . . ?
N6 C37 C42 118.3(7) . . ?
C38 C37 N6 117.8(8) . . ?
C38 C37 C42 123.8(7) . . ?
C22 C21 C25 120.8(8) . . ?
C20 C21 C22 118.9(6) . . ?
C20 C21 C25 120.3(9) . . ?
C37 C38 C39 115.4(9) . . ?
C37 C38 C43 121.7(8) . . ?
C39 C38 C43 122.9(9) . . ?
C9 C10 C15 122.5(8) . . ?
C9 C10 C11 115.3(9) . . ?
C11 C10 C15 122.2(10) . . ?
C13 C12 C16 121.0(12) . . ?
C11 C12 C13 119.2(8) . . ?
C11 C12 C16 119.8(12) . . ?
C9 C14 C17 121.5(8) . . ?
C13 C14 C9 116.0(9) . . ?
C13 C14 C17 122.5(9) . . ?
C40 C39 C38 123.3(9) . . ?
C12 C13 C14 122.8(10) . . ?
C37 C42 C45 121.4(7) . . ?
C41 C42 C37 116.3(8) . . ?
C41 C42 C45 122.3(9) . . ?
C40 C41 C42 123.4(9) . . ?
C12 C11 C10 122.5(10) . . ?
C39 C40 C44 119.3(10) . . ?
C41 C40 C39 117.8(8) . . ?
C41 C40 C44 122.8(10) . . ?

loop_
_geom_bond_atom_site_label_1
_geom_bond_atom_site_label_2
_geom_bond_distance
_geom_bond_site_symmetry_2
_geom_bond_publ_flag
Pt1 Cl1 2.3498(17) . ?
Pt1 N2 2.038(5) . ?
Pt1 C1 1.983(6) . ?
Pt1 C8 1.924(6) . ?
Pt2 Cl2 2.3907(16) . ?
Pt2 N1 2.054(5) . ?
Pt2 C7 1.989(5) . ?
Pt2 C36 1.912(7) . ?
N3 C7 1.449(8) . ?
N3 C1 1.341(7) . ?
N3 C18 1.439(7) . ?
N2 C2 1.347(8) . ?
N2 C6 1.350(8) . ?
N1 C1 1.349(8) . ?
N1 C2 1.398(7) . ?
N4 C7 1.264(8) . ?
N4 C27 1.405(8) . ?
N5 C8 1.136(8) . ?
N5 C9 1.407(9) . ?
N6 C36 1.145(8) . ?
N6 C37 1.395(8) . ?
C2 C3 1.388(9) . ?
C23 C18 1.401(9) . ?
C23 C22 1.403(10) . ?
C23 C26 1.493(10) . ?
C27 C28 1.392(9) . ?
C27 C32 1.405(9) . ?
C18 C19 1.386(9) . ?
C19 C20 1.396(9) . ?
C19 C24 1.502(10) . ?
C22 C21 1.365(12) . ?
C30 C29 1.382(10) . ?
C30 C31 1.381(10) . ?
C30 C34 1.516(10) . ?
C29 C28 1.372(10) . ?
C5 C6 1.353(10) . ?
C5 C4 1.378(10) . ?
C28 C33 1.515(10) . ?
C20 C21 1.365(11) . ?
C9 C10 1.384(12) . ?
C9 C14 1.394(12) . ?
C31 C32 1.384(9) . ?
C3 C4 1.365(10) . ?
C32 C35 1.505(10) . ?
C37 C38 1.388(12) . ?
C37 C42 1.396(12) . ?
C21 C25 1.524(10) . ?
C38 C39 1.395(11) . ?
C38 C43 1.488(13) . ?
C10 C15 1.484(14) . ?
C10 C11 1.417(12) . ?
C12 C13 1.365(15) . ?
C12 C11 1.350(15) . ?
C12 C16 1.523(12) . ?
C14 C13 1.383(12) . ?
C14 C17 1.503(14) . ?
C39 C40 1.379(14) . ?
C42 C41 1.380(11) . ?
C42 C45 1.490(13) . ?
C41 C40 1.362(14) . ?
C40 C44 1.516(11) . ?

loop_
_twin_individual_id
_twin_individual_mass_fraction_refined
1 0.99821(17)
2 0.00179(17)
